data_2239877
loop_
_publ_author_name
'Chicha, Hakima'
'Rakib, El Mostapha'
'Gamouh, Ahmed'
'Saadi, Mohamed'
'El Ammari, Lahcen'

_publ_section_title
;
 Crystal structure of
 <i>N</i>-(3-chloro-1-methyl-1<i>H</i>-indazol-5-yl)-4-methoxybenzenesulfonamide
;
_journal_coeditor_code HB7261
_journal_issue 9
_journal_name_full 'Acta Crystallographica Section E'
_journal_page_first o983
_journal_page_last o984
_journal_paper_doi 10.1107/S1600536814017747
_journal_volume 70
_journal_year 2014
_chemical_formula_iupac 'C15 H14 Cl N3 O3 S'
_chemical_formula_moiety 'C15 H14 Cl N3 O3 S'
_chemical_formula_sum 'C15 H14 Cl N3 O3 S'
_chemical_formula_weight 351.80
_chemical_name_systematic
;
<i>N</i>-(3-Chloro-1-methyl-1<i>H</i>-indazol-5-yl)-4-methoxybenzenesulfonamide
;
_space_group_IT_number 2
_symmetry_cell_setting triclinic
_symmetry_space_group_name_Hall '-P 1'
_symmetry_space_group_name_H-M 'P -1'
_atom_sites_solution_hydrogens geom
_atom_sites_solution_primary direct
_atom_sites_solution_secondary difmap
_audit_creation_method SHELXL-97
_cell_angle_alpha 117.5230(10)
_cell_angle_beta 93.0950(10)
_cell_angle_gamma 103.1660(10)
_cell_formula_units_Z 2
_cell_length_a 8.20230(10)
_cell_length_b 10.6312(2)
_cell_length_c 10.8957(2)
_cell_measurement_reflns_used 4526
_cell_measurement_temperature 296(2)
_cell_measurement_theta_max 29.57
_cell_measurement_theta_min 2.59
_cell_volume 806.36(3)
_computing_cell_refinement 'SAINT (Bruker, 2009)'
_computing_data_collection 'APEX2 (Bruker, 2009)'
_computing_data_reduction 'SAINT (Bruker, 2009)'
_computing_molecular_graphics 'ORTEP-3 for Windows (Farrugia, 2012)'
_computing_publication_material 'PLATON (Spek, 2009) and publCIF (Westrip, 2010)'
_computing_structure_refinement 'SHELXL97 (Sheldrick, 2008)'
_computing_structure_solution 'SHELXS97 (Sheldrick, 2008)'
_diffrn_ambient_temperature 296(2)
_diffrn_measured_fraction_theta_full 0.999
_diffrn_measured_fraction_theta_max 0.999
_diffrn_measurement_device_type 'Bruker X8 APEX CCD'
_diffrn_measurement_method '\f and \w scans'
_diffrn_radiation_monochromator graphite
_diffrn_radiation_source 'fine-focus sealed tube'
_diffrn_radiation_type MoK\a
_diffrn_radiation_wavelength 0.71073
_diffrn_reflns_av_R_equivalents 0.0277
_diffrn_reflns_av_sigmaI/netI 0.0215
_diffrn_reflns_limit_h_max 11
_diffrn_reflns_limit_h_min -11
_diffrn_reflns_limit_k_max 14
_diffrn_reflns_limit_k_min -14
_diffrn_reflns_limit_l_max 15
_diffrn_reflns_limit_l_min -15
_diffrn_reflns_number 20115
_diffrn_reflns_theta_full 29.57
_diffrn_reflns_theta_max 29.57
_diffrn_reflns_theta_min 2.59
_exptl_absorpt_coefficient_mu 0.384
_exptl_absorpt_correction_T_max 0.7466
_exptl_absorpt_correction_T_min 0.6934
_exptl_absorpt_correction_type multi-scan
_exptl_absorpt_process_details '(SADABS; Bruker, 2009)'
_exptl_crystal_colour colourless
_exptl_crystal_density_diffrn 1.449
_exptl_crystal_density_method 'not measured'
_exptl_crystal_description Block
_exptl_crystal_F_000 364
_exptl_crystal_size_max 0.40
_exptl_crystal_size_mid 0.36
_exptl_crystal_size_min 0.31
_refine_diff_density_max 0.319
_refine_diff_density_min -0.372
_refine_ls_extinction_method none
_refine_ls_goodness_of_fit_ref 1.031
_refine_ls_hydrogen_treatment constr
_refine_ls_matrix_type full
_refine_ls_number_parameters 209
_refine_ls_number_reflns 4526
_refine_ls_number_restraints 0
_refine_ls_restrained_S_all 1.031
_refine_ls_R_factor_all 0.0484
_refine_ls_R_factor_gt 0.0382
_refine_ls_shift/su_max 0.001
_refine_ls_shift/su_mean 0.000
_refine_ls_structure_factor_coef Fsqd
_refine_ls_weighting_details 'calc w=1/[\s^2^(Fo^2^)+(0.0620P)^2^+0.1878P] where P=(Fo^2^+2Fc^2^)/3'
_refine_ls_weighting_scheme calc
_refine_ls_wR_factor_gt 0.1074
_refine_ls_wR_factor_ref 0.1160
_reflns_number_gt 3707
_reflns_number_total 4526
_reflns_threshold_expression I>2\s(I)
_cod_data_source_file hb7261sup1.cif
_cod_data_source_block I
_cod_original_cell_volume 806.36(2)
_cod_database_code 2239877
_cod_database_fobs_code 2239877

loop_
_symmetry_equiv_pos_as_xyz
'x, y, z'
'-x, -y, -z'

loop_
_atom_site_type_symbol
_atom_site_label
_atom_site_fract_x
_atom_site_fract_y
_atom_site_fract_z
_atom_site_U_iso_or_equiv
_atom_site_adp_type
_atom_site_calc_flag
_atom_site_refinement_flags
_atom_site_occupancy
_atom_site_symmetry_multiplicity
C C1 0.5360(3) 0.1820(2) -0.2354(2) 0.0641(5) Uani d . 1 1
H H1A 0.5166 0.1185 -0.3355 0.096 Uiso calc R 1 1
H H1B 0.4305 0.1986 -0.2072 0.096 Uiso calc R 1 1
H H1C 0.5801 0.1361 -0.1885 0.096 Uiso calc R 1 1
C C2 0.8383(2) 0.47591(16) -0.23208(15) 0.0391(3) Uani d . 1 1
C C3 0.84060(18) 0.54753(16) -0.08554(14) 0.0352(3) Uani d . 1 1
C C4 0.72093(19) 0.44264(17) -0.06796(16) 0.0397(3) Uani d . 1 1
C C5 0.6874(2) 0.4716(2) 0.06598(18) 0.0493(4) Uani d . 1 1
H H5 0.6097 0.4017 0.0787 0.059 Uiso calc R 1 1
C C6 0.7734(2) 0.60633(19) 0.17665(17) 0.0476(4) Uani d . 1 1
H H6 0.7515 0.6289 0.2662 0.057 Uiso calc R 1 1
C C7 0.8951(2) 0.71369(17) 0.16058(14) 0.0385(3) Uani d . 1 1
C C8 0.93096(19) 0.68456(16) 0.02938(14) 0.0375(3) Uani d . 1 1
H H8 1.0120 0.7532 0.0177 0.045 Uiso calc R 1 1
C C9 0.88896(18) 1.06974(16) 0.26748(13) 0.0364(3) Uani d . 1 1
C C10 0.83288(19) 1.04012(17) 0.13088(14) 0.0407(3) Uani d . 1 1
H H10 0.8815 0.9839 0.0568 0.049 Uiso calc R 1 1
C C11 0.7053(2) 1.09469(18) 0.10689(15) 0.0441(3) Uani d . 1 1
H H11 0.6677 1.0754 0.0162 0.053 Uiso calc R 1 1
C C12 0.6321(2) 1.17864(17) 0.21742(16) 0.0413(3) Uani d . 1 1
C C13 0.6836(2) 1.20357(17) 0.35215(16) 0.0435(3) Uani d . 1 1
H H13 0.6319 1.2566 0.4254 0.052 Uiso calc R 1 1
C C14 0.8118(2) 1.14935(17) 0.37674(14) 0.0413(3) Uani d . 1 1
H H14 0.8469 1.1661 0.4670 0.050 Uiso calc R 1 1
C C15 0.4427(3) 1.3276(3) 0.2942(3) 0.0797(7) Uani d . 1 1
H H15A 0.3597 1.3573 0.2564 0.120 Uiso calc R 1 1
H H15B 0.5324 1.4136 0.3600 0.120 Uiso calc R 1 1
H H15C 0.3895 1.2767 0.3414 0.120 Uiso calc R 1 1
N N1 0.65760(18) 0.32210(15) -0.19782(15) 0.0478(3) Uani d . 1 1
N N2 0.72912(18) 0.34244(15) -0.29918(14) 0.0456(3) Uani d . 1 1
N N3 0.98123(19) 0.84656(15) 0.28741(13) 0.0459(3) Uani d . 1 1
H H3N 0.9455 0.8563 0.3661 0.057(5) Uiso d R 1 1
O O1 1.16088(15) 0.99481(14) 0.19715(12) 0.0520(3) Uani d . 1 1
O O2 1.13503(15) 1.10282(14) 0.44851(11) 0.0535(3) Uani d . 1 1
O O3 0.51174(17) 1.23162(16) 0.18293(14) 0.0575(3) Uani d . 1 1
S S1 1.05777(5) 1.00891(4) 0.30176(3) 0.04069(12) Uani d . 1 1
Cl Cl1 0.95605(6) 0.54559(5) -0.32303(4) 0.05614(14) Uani d . 1 1

loop_
_atom_site_aniso_label
_atom_site_aniso_U_11
_atom_site_aniso_U_22
_atom_site_aniso_U_33
_atom_site_aniso_U_12
_atom_site_aniso_U_13
_atom_site_aniso_U_23
C1 0.0617(11) 0.0421(9) 0.0786(13) 0.0032(8) 0.0160(10) 0.0262(9)
C2 0.0482(8) 0.0355(7) 0.0327(6) 0.0140(6) 0.0112(6) 0.0147(6)
C3 0.0424(7) 0.0354(7) 0.0325(6) 0.0176(6) 0.0115(5) 0.0170(5)
C4 0.0443(7) 0.0386(8) 0.0420(7) 0.0166(6) 0.0133(6) 0.0215(6)
C5 0.0585(10) 0.0506(9) 0.0507(9) 0.0187(8) 0.0230(7) 0.0315(8)
C6 0.0631(10) 0.0545(10) 0.0396(7) 0.0273(8) 0.0224(7) 0.0285(7)
C7 0.0492(8) 0.0416(8) 0.0314(6) 0.0243(6) 0.0126(6) 0.0174(6)
C8 0.0468(7) 0.0363(7) 0.0308(6) 0.0157(6) 0.0108(5) 0.0154(5)
C9 0.0443(7) 0.0328(7) 0.0264(6) 0.0081(5) 0.0090(5) 0.0110(5)
C10 0.0462(8) 0.0430(8) 0.0263(6) 0.0092(6) 0.0109(5) 0.0128(6)
C11 0.0498(8) 0.0489(9) 0.0311(6) 0.0088(7) 0.0072(6) 0.0197(6)
C12 0.0446(8) 0.0372(7) 0.0413(7) 0.0073(6) 0.0085(6) 0.0203(6)
C13 0.0540(9) 0.0394(8) 0.0344(7) 0.0165(7) 0.0153(6) 0.0137(6)
C14 0.0535(8) 0.0406(8) 0.0256(6) 0.0146(6) 0.0103(6) 0.0120(5)
C15 0.0883(16) 0.0877(17) 0.0909(17) 0.0560(14) 0.0333(14) 0.0502(14)
N1 0.0523(8) 0.0374(7) 0.0485(7) 0.0079(6) 0.0134(6) 0.0187(6)
N2 0.0536(8) 0.0367(7) 0.0393(6) 0.0111(6) 0.0103(6) 0.0134(5)
N3 0.0649(8) 0.0476(8) 0.0272(5) 0.0231(6) 0.0116(5) 0.0165(5)
O1 0.0485(6) 0.0604(8) 0.0370(5) 0.0149(5) 0.0163(5) 0.0151(5)
O2 0.0533(7) 0.0610(8) 0.0281(5) 0.0122(6) 0.0018(4) 0.0097(5)
O3 0.0610(7) 0.0654(8) 0.0594(7) 0.0281(6) 0.0141(6) 0.0362(7)
S1 0.0437(2) 0.0454(2) 0.02480(16) 0.01330(15) 0.00761(13) 0.01019(14)
Cl1 0.0743(3) 0.0487(2) 0.0361(2) 0.0060(2) 0.01902(18) 0.01758(17)

loop_
_atom_type_symbol
_atom_type_description
_atom_type_scat_dispersion_real
_atom_type_scat_dispersion_imag
_atom_type_scat_source
C C 0.0033 0.0016 'International Tables Vol C Tables 4.2.6.8 and 6.1.1.4'
H H 0.0000 0.0000 'International Tables Vol C Tables 4.2.6.8 and 6.1.1.4'
N N 0.0061 0.0033 'International Tables Vol C Tables 4.2.6.8 and 6.1.1.4'
O O 0.0106 0.0060 'International Tables Vol C Tables 4.2.6.8 and 6.1.1.4'
S S 0.1246 0.1234 'International Tables Vol C Tables 4.2.6.8 and 6.1.1.4'
Cl Cl 0.1484 0.1585 'International Tables Vol C Tables 4.2.6.8 and 6.1.1.4'

loop_
_geom_angle_atom_site_label_1
_geom_angle_atom_site_label_2
_geom_angle_atom_site_label_3
_geom_angle
N1 C1 H1A 109.5
N1 C1 H1B 109.5
H1A C1 H1B 109.5
N1 C1 H1C 109.5
H1A C1 H1C 109.5
H1B C1 H1C 109.5
N2 C2 C3 112.74(13)
N2 C2 Cl1 120.30(11)
C3 C2 Cl1 126.95(12)
C8 C3 C4 121.43(13)
C8 C3 C2 135.32(14)
C4 C3 C2 103.24(13)
N1 C4 C3 107.20(13)
N1 C4 C5 131.85(15)
C3 C4 C5 120.95(14)
C6 C5 C4 117.13(15)
C6 C5 H5 121.4
C4 C5 H5 121.4
C5 C6 C7 122.58(14)
C5 C6 H6 118.7
C7 C6 H6 118.7
C8 C7 C6 120.47(14)
C8 C7 N3 123.47(14)
C6 C7 N3 115.98(13)
C7 C8 C3 117.42(14)
C7 C8 H8 121.3
C3 C8 H8 121.3
C14 C9 C10 120.00(14)
C14 C9 S1 119.80(11)
C10 C9 S1 120.20(11)
C11 C10 C9 119.45(13)
C11 C10 H10 120.3
C9 C10 H10 120.3
C10 C11 C12 120.42(13)
C10 C11 H11 119.8
C12 C11 H11 119.8
O3 C12 C13 124.39(14)
O3 C12 C11 115.54(14)
C13 C12 C11 120.08(15)
C14 C13 C12 119.65(14)
C14 C13 H13 120.2
C12 C13 H13 120.2
C13 C14 C9 120.33(13)
C13 C14 H14 119.8
C9 C14 H14 119.8
O3 C15 H15A 109.5
O3 C15 H15B 109.5
H15A C15 H15B 109.5
O3 C15 H15C 109.5
H15A C15 H15C 109.5
H15B C15 H15C 109.5
N2 N1 C4 111.53(13)
N2 N1 C1 119.65(15)
C4 N1 C1 128.76(15)
C2 N2 N1 105.29(12)
C7 N3 S1 125.87(10)
C7 N3 H3N 116.4
S1 N3 H3N 109.8
C12 O3 C15 117.58(15)
O1 S1 O2 119.16(7)
O1 S1 N3 108.43(7)
O2 S1 N3 104.11(7)
O1 S1 C9 107.91(7)
O2 S1 C9 108.05(7)
N3 S1 C9 108.82(7)

loop_
_geom_bond_atom_site_label_1
_geom_bond_atom_site_label_2
_geom_bond_distance
C1 N1 1.448(2)
C1 H1A 0.9600
C1 H1B 0.9600
C1 H1C 0.9600
C2 N2 1.320(2)
C2 C3 1.4129(18)
C2 Cl1 1.7085(15)
C3 C8 1.401(2)
C3 C4 1.401(2)
C4 N1 1.362(2)
C4 C5 1.403(2)
C5 C6 1.362(2)
C5 H5 0.9300
C6 C7 1.419(2)
C6 H6 0.9300
C7 C8 1.3796(19)
C7 N3 1.4283(19)
C8 H8 0.9300
C9 C14 1.3884(19)
C9 C10 1.3974(18)
C9 S1 1.7465(16)
C10 C11 1.374(2)
C10 H10 0.9300
C11 C12 1.392(2)
C11 H11 0.9300
C12 O3 1.357(2)
C12 C13 1.388(2)
C13 C14 1.378(2)
C13 H13 0.9300
C14 H14 0.9300
C15 O3 1.423(3)
C15 H15A 0.9600
C15 H15B 0.9600
C15 H15C 0.9600
N1 N2 1.3577(19)
N3 S1 1.6260(15)
N3 H3N 0.8897
O1 S1 1.4286(11)
O2 S1 1.4429(11)

loop_
_geom_hbond_atom_site_label_D
_geom_hbond_atom_site_label_H
_geom_hbond_atom_site_label_A
_geom_hbond_site_symmetry_A
_geom_hbond_distance_DH
_geom_hbond_distance_HA
_geom_hbond_distance_DA
_geom_hbond_angle_DHA
N3 H3N O2 2_776 0.89 2.04 2.9286(17) 175
C5 H5 O3 1_545 0.93 2.56 3.426(2) 156
